data_7207621
loop_
_publ_author_name
'Han, Min-Le'
'Wang, Jian-Ge'
'Ma, Lu-Fang'
'Guo, Hui'
'Wang, Li-Ya'

_publ_section_title
;
 Construction of Cd(ii) coordination polymers based on R-isophthalate (R =
 --CH3 or --OCH3) and flexible N-donor co-ligands: Syntheses, structures
 and photoluminescence
;
_journal_issue 8
_journal_name_full CrystEngComm
_journal_page_first 2691
_journal_paper_doi 10.1039/c2ce06511h
_journal_volume 14
_journal_year 2012
_chemical_formula_sum 'C13 H16 Cd N3 O6'
_chemical_formula_weight 422.69
_chemical_name_systematic
;

?

;
_space_group_IT_number 2
_symmetry_cell_setting triclinic
_symmetry_space_group_name_Hall '-P 1'
_symmetry_space_group_name_H-M 'P -1'
_atom_sites_solution_hydrogens geom
_atom_sites_solution_primary direct
_atom_sites_solution_secondary difmap
_audit_creation_method SHELXL-97
_cell_angle_alpha 87.1660(10)
_cell_angle_beta 77.8170(10)
_cell_angle_gamma 70.7730(10)
_cell_formula_units_Z 2
_cell_length_a 7.9338(9)
_cell_length_b 9.7756(11)
_cell_length_c 10.6865(12)
_cell_measurement_reflns_used 4092
_cell_measurement_temperature 296(2)
_cell_measurement_theta_max 25.50
_cell_measurement_theta_min 2.78
_cell_volume 764.78(15)
_computing_cell_refinement 'Bruker SMART'
_computing_data_collection 'Bruker SMART'
_computing_data_reduction 'Bruker SAINT'
_computing_molecular_graphics 'Bruker SHELXTL'
_computing_publication_material 'Bruker SHELXTL'
_computing_structure_refinement 'SHELXL-97 (Sheldrick, 1997)'
_computing_structure_solution 'SHELXS-97 (Sheldrick, 1990)'
_diffrn_ambient_temperature 296(2)
_diffrn_measured_fraction_theta_full 0.993
_diffrn_measured_fraction_theta_max 0.993
_diffrn_measurement_device_type 'CCD area detector'
_diffrn_measurement_method 'phi and omega scans'
_diffrn_radiation_monochromator graphite
_diffrn_radiation_source 'fine-focus sealed tube'
_diffrn_radiation_type MoK\a
_diffrn_radiation_wavelength 0.71073
_diffrn_reflns_av_R_equivalents 0.0136
_diffrn_reflns_av_sigmaI/netI 0.0209
_diffrn_reflns_limit_h_max 9
_diffrn_reflns_limit_h_min -9
_diffrn_reflns_limit_k_max 11
_diffrn_reflns_limit_k_min -11
_diffrn_reflns_limit_l_max 12
_diffrn_reflns_limit_l_min -12
_diffrn_reflns_number 5830
_diffrn_reflns_theta_full 25.50
_diffrn_reflns_theta_max 25.50
_diffrn_reflns_theta_min 2.78
_exptl_absorpt_coefficient_mu 1.463
_exptl_absorpt_correction_T_max 0.7605
_exptl_absorpt_correction_T_min 0.6240
_exptl_absorpt_correction_type multi-scan
_exptl_absorpt_process_details sadabs
_exptl_crystal_colour colorless
_exptl_crystal_density_diffrn 1.836
_exptl_crystal_density_method 'not measured'
_exptl_crystal_description blcok
_exptl_crystal_F_000 422
_exptl_crystal_size_max 0.36
_exptl_crystal_size_mid 0.27
_exptl_crystal_size_min 0.20
_refine_diff_density_max 0.434
_refine_diff_density_min -0.318
_refine_diff_density_rms 0.060
_refine_ls_extinction_method none
_refine_ls_goodness_of_fit_ref 1.056
_refine_ls_hydrogen_treatment constr
_refine_ls_matrix_type full
_refine_ls_number_parameters 188
_refine_ls_number_reflns 2822
_refine_ls_number_restraints 6
_refine_ls_restrained_S_all 1.055
_refine_ls_R_factor_all 0.0221
_refine_ls_R_factor_gt 0.0195
_refine_ls_shift/su_max 0.001
_refine_ls_shift/su_mean 0.000
_refine_ls_structure_factor_coef Fsqd
_refine_ls_weighting_details 'calc w=1/[\s^2^(Fo^2^)+(0.0246P)^2^+0.2932P] where P=(Fo^2^+2Fc^2^)/3'
_refine_ls_weighting_scheme calc
_refine_ls_wR_factor_gt 0.0466
_refine_ls_wR_factor_ref 0.0478
_reflns_number_gt 2627
_reflns_number_total 2822
_reflns_threshold_expression >2sigma(I)
_cod_data_source_file c2ce06511h.txt
_cod_data_source_block 6
_cod_depositor_comments
;
The following automatic conversions were performed:

'_symmetry_cell_setting' value 'Triclinic' changed to 'triclinic'
according to /home/saulius/struct/CIF-dictionaries/cif_core.dic
dictionary named 'cif_core.dic' version 2.4.1 from 2010-06-29.

Automatic conversion script
Id: cif_fix_values 1715 2011-07-08 13:25:40Z adriana 
;
_cod_original_sg_symbol_H-M P-1
_cod_database_code 7207621

loop_
_symmetry_equiv_pos_as_xyz
'x, y, z'
'-x, -y, -z'

loop_
_atom_site_label
_atom_site_type_symbol
_atom_site_fract_x
_atom_site_fract_y
_atom_site_fract_z
_atom_site_U_iso_or_equiv
_atom_site_adp_type
_atom_site_occupancy
_atom_site_symmetry_multiplicity
_atom_site_calc_flag
_atom_site_refinement_flags
Cd1 Cd 0.49906(2) 0.216213(16) -0.055948(14) 0.02526(7) Uani 1 1 d .
O1 O 0.2836(2) 0.08445(17) 0.01090(14) 0.0313(4) Uani 1 1 d .
O2 O 0.3083(2) -0.03859(16) 0.19009(15) 0.0333(4) Uani 1 1 d .
O3 O -0.3444(2) 0.67298(17) 0.21974(16) 0.0370(4) Uani 1 1 d .
O4 O -0.2837(2) 0.53894(17) 0.04637(15) 0.0352(4) Uani 1 1 d .
O5 O 0.72932(10) 0.31630(7) -0.10556(7) 0.0396(4) Uani 1 1 d D
H1W H 0.8345 0.2621 -0.1356 0.059 Uiso 1 1 d RD
H2W H 0.7314 0.3726 -0.0508 0.059 Uiso 1 1 d RD
O6 O 0.09454(10) 0.16571(7) 0.81589(7) 0.0455(5) Uani 1 1 d RD
H3W H 0.1282 0.2359 0.7904 0.068 Uiso 1 1 d RD
H4W H 0.1312 0.1322 0.8812 0.068 Uiso 1 1 d RD
N1 N 0.49781(10) 0.24889(7) 0.15440(7) 0.0294(4) Uani 1 1 d R
N2 N 0.54759(10) 0.21724(7) 0.34817(7) 0.0312(4) Uani 1 1 d R
N3 N 0.40888(10) 0.34572(7) 0.35332(7) 0.0410(5) Uani 1 1 d R
C1 C 0.23617(10) 0.07180(7) 0.13109(7) 0.0253(5) Uani 1 1 d R
C2 C 0.08834(10) 0.19543(7) 0.20816(7) 0.0240(5) Uani 1 1 d R
C3 C 0.06122(10) 0.19542(7) 0.34185(7) 0.0281(5) Uani 1 1 d R
H3 H 0.1282 0.1153 0.3817 0.034 Uiso 1 1 calc R
C4 C -0.0628(3) 0.3116(2) 0.4162(2) 0.0290(5) Uani 1 1 d .
C5 C -0.1678(3) 0.4282(2) 0.3551(2) 0.0286(5) Uani 1 1 d .
H5 H -0.2523 0.5069 0.4038 0.034 Uiso 1 1 calc R
C6 C -0.1479(3) 0.4287(2) 0.2225(2) 0.0256(5) Uani 1 1 d .
C7 C -0.0183(3) 0.3125(2) 0.1489(2) 0.0253(5) Uani 1 1 d .
H7 H -0.0030 0.3131 0.0602 0.030 Uiso 1 1 calc R
C8 C -0.0838(4) 0.3123(3) 0.5604(2) 0.0451(7) Uani 1 1 d .
H8A H -0.0090 0.3624 0.5838 0.068 Uiso 1 1 calc R
H8B H -0.0467 0.2144 0.5893 0.068 Uiso 1 1 calc R
H8C H -0.2092 0.3605 0.5997 0.068 Uiso 1 1 calc R
C9 C -0.2660(3) 0.5540(2) 0.1591(2) 0.0265(5) Uani 1 1 d .
C10 C 0.3866(4) 0.3596(3) 0.2355(2) 0.0386(6) Uani 1 1 d .
H10 H 0.3007 0.4396 0.2088 0.046 Uiso 1 1 calc R
C11 C 0.5967(3) 0.1624(3) 0.2304(2) 0.0326(5) Uani 1 1 d .
H11 H 0.6884 0.0750 0.2044 0.039 Uiso 1 1 calc R
C12 C 0.6057(4) 0.1553(3) 0.4655(2) 0.0405(6) Uani 1 1 d .
H12A H 0.5991 0.2330 0.5213 0.049 Uiso 1 1 calc R
H12B H 0.7318 0.0930 0.4441 0.049 Uiso 1 1 calc R
C13 C 0.4902(3) 0.0688(3) 0.5361(2) 0.0334(5) Uani 1 1 d .
H13A H 0.3632 0.1297 0.5523 0.040 Uiso 1 1 calc R
H13B H 0.5236 0.0421 0.6183 0.040 Uiso 1 1 calc R

loop_
_atom_site_aniso_label
_atom_site_aniso_U_11
_atom_site_aniso_U_22
_atom_site_aniso_U_33
_atom_site_aniso_U_23
_atom_site_aniso_U_13
_atom_site_aniso_U_12
Cd1 0.02793(10) 0.02012(10) 0.02140(9) -0.00145(6) -0.00536(6) 0.00097(7)
O1 0.0300(9) 0.0332(9) 0.0239(8) -0.0042(7) -0.0035(7) -0.0021(7)
O2 0.0358(9) 0.0204(8) 0.0320(9) -0.0017(7) -0.0057(7) 0.0060(7)
O3 0.0418(10) 0.0200(8) 0.0389(10) -0.0035(7) -0.0137(8) 0.0073(7)
O4 0.0409(10) 0.0275(9) 0.0302(9) 0.0005(7) -0.0134(8) 0.0020(7)
O5 0.0343(9) 0.0361(10) 0.0454(10) -0.0102(8) -0.0021(8) -0.0100(8)
O6 0.0414(10) 0.0500(12) 0.0404(10) -0.0035(9) -0.0149(8) -0.0042(9)
N1 0.0369(11) 0.0247(10) 0.0225(10) 0.0010(8) -0.0043(8) -0.0055(8)
N2 0.0413(12) 0.0296(11) 0.0240(10) 0.0044(8) -0.0092(9) -0.0123(9)
N3 0.0548(14) 0.0280(11) 0.0307(11) -0.0040(9) -0.0086(10) -0.0002(10)
C1 0.0218(11) 0.0222(11) 0.0290(12) -0.0047(9) -0.0063(9) -0.0022(9)
C2 0.0220(11) 0.0198(11) 0.0257(11) -0.0018(9) -0.0043(9) -0.0008(9)
C3 0.0286(12) 0.0237(11) 0.0271(12) 0.0030(9) -0.0077(9) -0.0010(9)
C4 0.0309(12) 0.0270(12) 0.0247(12) -0.0017(9) -0.0077(9) -0.0021(10)
C5 0.0280(12) 0.0221(11) 0.0287(12) -0.0062(9) -0.0042(9) 0.0011(9)
C6 0.0250(11) 0.0186(11) 0.0287(12) 0.0000(9) -0.0066(9) -0.0004(9)
C7 0.0266(11) 0.0229(11) 0.0226(11) 0.0002(9) -0.0045(9) -0.0032(9)
C8 0.0547(17) 0.0445(16) 0.0252(13) -0.0050(11) -0.0124(12) 0.0016(13)
C9 0.0227(11) 0.0209(11) 0.0321(13) 0.0031(9) -0.0056(9) -0.0024(9)
C10 0.0495(16) 0.0264(13) 0.0292(13) 0.0000(10) -0.0093(11) 0.0024(11)
C11 0.0361(13) 0.0270(12) 0.0281(12) -0.0004(10) -0.0045(10) -0.0029(10)
C12 0.0527(16) 0.0471(16) 0.0308(13) 0.0103(11) -0.0226(12) -0.0211(13)
C13 0.0404(14) 0.0360(14) 0.0225(11) 0.0030(10) -0.0090(10) -0.0097(11)

loop_
_atom_type_symbol
_atom_type_description
_atom_type_scat_dispersion_real
_atom_type_scat_dispersion_imag
_atom_type_scat_source
C C 0.0033 0.0016 'International Tables Vol C Tables 4.2.6.8 and 6.1.1.4'
H H 0.0000 0.0000 'International Tables Vol C Tables 4.2.6.8 and 6.1.1.4'
Cd Cd -0.8075 1.2024 'International Tables Vol C Tables 4.2.6.8 and 6.1.1.4'
N N 0.0061 0.0033 'International Tables Vol C Tables 4.2.6.8 and 6.1.1.4'
O O 0.0106 0.0060 'International Tables Vol C Tables 4.2.6.8 and 6.1.1.4'

loop_
_geom_angle_atom_site_label_1
_geom_angle_atom_site_label_2
_geom_angle_atom_site_label_3
_geom_angle
_geom_angle_site_symmetry_1
_geom_angle_site_symmetry_3
O2 Cd1 N1 127.66(4) 2_655 .
O2 Cd1 O5 83.80(5) 2_655 .
N1 Cd1 O5 87.17(3) . .
O2 Cd1 O3 91.31(6) 2_655 2_565
N1 Cd1 O3 141.00(4) . 2_565
O5 Cd1 O3 96.85(5) . 2_565
O2 Cd1 O4 143.47(6) 2_655 2_565
N1 Cd1 O4 87.10(4) . 2_565
O5 Cd1 O4 87.65(5) . 2_565
O3 Cd1 O4 54.53(5) 2_565 2_565
O2 Cd1 O1 93.10(6) 2_655 .
N1 Cd1 O1 89.06(4) . .
O5 Cd1 O1 172.16(4) . .
O3 Cd1 O1 90.40(6) 2_565 .
O4 Cd1 O1 99.02(6) 2_565 .
O2 Cd1 C9 117.36(6) 2_655 2_565
N1 Cd1 C9 114.33(5) . 2_565
O5 Cd1 C9 91.54(5) . 2_565
O3 Cd1 C9 27.21(6) 2_565 2_565
O4 Cd1 C9 27.35(6) 2_565 2_565
O1 Cd1 C9 96.28(6) . 2_565
C1 O1 Cd1 115.68(10) . .
C1 O2 Cd1 111.56(10) . 2_655
C9 O3 Cd1 93.70(14) . 2_565
C9 O4 Cd1 90.46(13) . 2_565
Cd1 O5 H1W 118.3 . .
Cd1 O5 H2W 115.9 . .
H1W O5 H2W 110.3 . .
H3W O6 H4W 111.5 . .
C11 N1 C10 102.18(15) . .
C11 N1 Cd1 129.47(11) . .
C10 N1 Cd1 128.26(11) . .
C11 N2 N3 109.40(11) . .
C11 N2 C12 130.26(16) . .
N3 N2 C12 120.03(12) . .
C10 N3 N2 102.55(11) . .
O2 C1 O1 123.16(11) . .
O2 C1 C2 117.60(8) . .
O1 C1 C2 119.23(8) . .
C7 C2 C3 119.11(9) . .
C7 C2 C1 121.37(9) . .
C3 C2 C1 119.5 . .
C4 C3 C2 121.58(10) . .
C4 C3 H3 119.2 . .
C2 C3 H3 119.2 . .
C3 C4 C5 118.42(18) . .
C3 C4 C8 120.71(19) . .
C5 C4 C8 120.9(2) . .
C6 C5 C4 121.1(2) . .
C6 C5 H5 119.4 . .
C4 C5 H5 119.4 . .
C5 C6 C7 119.6(2) . .
C5 C6 C9 120.11(19) . .
C7 C6 C9 120.3(2) . .
C6 C7 C2 120.10(18) . .
C6 C7 H7 120.0 . .
C2 C7 H7 120.0 . .
C4 C8 H8A 109.5 . .
C4 C8 H8B 109.5 . .
H8A C8 H8B 109.5 . .
C4 C8 H8C 109.5 . .
H8A C8 H8C 109.5 . .
H8B C8 H8C 109.5 . .
O3 C9 O4 121.2(2) . .
O3 C9 C6 119.0(2) . .
O4 C9 C6 119.84(19) . .
O3 C9 Cd1 59.08(11) . 2_565
O4 C9 Cd1 62.20(11) . 2_565
C6 C9 Cd1 176.48(16) . 2_565
N3 C10 N1 115.09(19) . .
N3 C10 H10 122.5 . .
N1 C10 H10 122.5 . .
N2 C11 N1 110.77(18) . .
N2 C11 H11 124.6 . .
N1 C11 H11 124.6 . .
N2 C12 C13 112.54(19) . .
N2 C12 H12A 109.1 . .
C13 C12 H12A 109.1 . .
N2 C12 H12B 109.1 . .
C13 C12 H12B 109.1 . .
H12A C12 H12B 107.8 . .
C12 C13 C13 113.8(3) . 2_656
C12 C13 H13A 108.8 . .
C13 C13 H13A 108.8 2_656 .
C12 C13 H13B 108.8 . .
C13 C13 H13B 108.8 2_656 .
H13A C13 H13B 107.7 . .

loop_
_geom_bond_atom_site_label_1
_geom_bond_atom_site_label_2
_geom_bond_distance
_geom_bond_site_symmetry_2
Cd1 O2 2.2315(15) 2_655
Cd1 N1 2.2835 .
Cd1 O5 2.3006(8) .
Cd1 O3 2.3637(16) 2_565
Cd1 O4 2.4321(16) 2_565
Cd1 O1 2.4363(17) .
Cd1 C9 2.749(2) 2_565
O1 C1 1.2719(17) .
O2 C1 1.2521(16) .
O2 Cd1 2.2315(15) 2_655
O3 C9 1.260(3) .
O3 Cd1 2.3637(16) 2_565
O4 C9 1.263(3) .
O4 Cd1 2.4321(16) 2_565
O5 H1W 0.8321 .
O5 H2W 0.8294 .
O6 H3W 0.8298 .
O6 H4W 0.8239 .
N1 C11 1.325(2) .
N1 C10 1.357(2) .
N2 C11 1.321(2) .
N2 N3 1.3647 .
N2 C12 1.461(2) .
N3 C10 1.303(3) .
C1 C2 1.5071 .
C2 C7 1.394(2) .
C2 C3 1.3991 .
C3 C4 1.383(2) .
C3 H3 0.9300 .
C4 C5 1.396(3) .
C4 C8 1.516(3) .
C5 C6 1.392(3) .
C5 H5 0.9300 .
C6 C7 1.394(3) .
C6 C9 1.506(3) .
C7 H7 0.9300 .
C8 H8A 0.9600 .
C8 H8B 0.9600 .
C8 H8C 0.9600 .
C9 Cd1 2.749(2) 2_565
C10 H10 0.9300 .
C11 H11 0.9300 .
C12 C13 1.510(4) .
C12 H12A 0.9700 .
C12 H12B 0.9700 .
C13 C13 1.531(5) 2_656
C13 H13A 0.9700 .
C13 H13B 0.9700 .

loop_
_geom_hbond_atom_site_label_D
_geom_hbond_atom_site_label_H
_geom_hbond_atom_site_label_A
_geom_hbond_distance_DH
_geom_hbond_distance_HA
_geom_hbond_distance_DA
_geom_hbond_angle_DHA
_geom_hbond_site_symmetry_A
O6 H4W O1 0.82 1.97 2.7557(17) 159.7 1_556
O6 H3W O3 0.83 2.16 2.871(2) 143.7 2_566
O5 H2W O4 0.83 1.93 2.7411(18) 165.9 1_655
O5 H1W O6 0.83 1.93 2.748 166.9 1_654

loop_
_geom_torsion_atom_site_label_1
_geom_torsion_atom_site_label_2
_geom_torsion_atom_site_label_3
_geom_torsion_atom_site_label_4
_geom_torsion
_geom_torsion_site_symmetry_1
_geom_torsion_site_symmetry_4
O2 Cd1 O1 C1 127.52(11) 2_655 .
N1 Cd1 O1 C1 -0.14(10) . .
O5 Cd1 O1 C1 61.0(3) . .
O3 Cd1 O1 C1 -141.14(11) 2_565 .
O4 Cd1 O1 C1 -87.05(11) 2_565 .
C9 Cd1 O1 C1 -114.51(11) 2_565 .
O2 Cd1 N1 C11 -7.34(16) 2_655 .
O5 Cd1 N1 C11 -87.28(15) . .
O3 Cd1 N1 C11 175.32(16) 2_565 .
O4 Cd1 N1 C11 -175.07(16) 2_565 .
O1 Cd1 N1 C11 85.85(15) . .
C9 Cd1 N1 C11 -177.68(16) 2_565 .
O2 Cd1 N1 C10 176.85(17) 2_655 .
O5 Cd1 N1 C10 96.91(16) . .
O3 Cd1 N1 C10 -0.49(19) 2_565 .
O4 Cd1 N1 C10 9.12(17) 2_565 .
O1 Cd1 N1 C10 -89.96(17) . .
C9 Cd1 N1 C10 6.50(17) 2_565 .
C11 N2 N3 C10 -0.90(17) . .
C12 N2 N3 C10 -175.10(19) . .
Cd1 O2 C1 O1 -7.12(17) 2_655 .
Cd1 O2 C1 C2 173.86(4) 2_655 .
Cd1 O1 C1 O2 -97.10(14) . .
Cd1 O1 C1 C2 81.90(9) . .
O2 C1 C2 C7 -169.98(15) . .
O1 C1 C2 C7 10.96(14) . .
O2 C1 C2 C3 12.17(10) . .
O1 C1 C2 C3 -166.89(9) . .
C7 C2 C3 C4 -3.05(16) . .
C1 C2 C3 C4 174.85(12) . .
C2 C3 C4 C5 2.7(3) . .
C2 C3 C4 C8 -177.20(18) . .
C3 C4 C5 C6 -0.4(3) . .
C8 C4 C5 C6 179.5(2) . .
C4 C5 C6 C7 -1.5(4) . .
C4 C5 C6 C9 178.5(2) . .
C5 C6 C7 C2 1.1(3) . .
C9 C6 C7 C2 -178.80(18) . .
C3 C2 C7 C6 1.1(2) . .
C1 C2 C7 C6 -176.81(15) . .
Cd1 O3 C9 O4 4.1(2) 2_565 .
Cd1 O3 C9 C6 -176.59(18) 2_565 .
Cd1 O4 C9 O3 -4.0(2) 2_565 .
Cd1 O4 C9 C6 176.72(18) 2_565 .
C5 C6 C9 O3 19.4(3) . .
C7 C6 C9 O3 -160.7(2) . .
C5 C6 C9 O4 -161.3(2) . .
C7 C6 C9 O4 18.7(3) . .
C5 C6 C9 Cd1 -37(3) . 2_565
C7 C6 C9 Cd1 143(3) . 2_565
N2 N3 C10 N1 1.1(2) . .
C11 N1 C10 N3 -0.9(3) . .
Cd1 N1 C10 N3 175.79(10) . .
N3 N2 C11 N1 0.4(2) . .
C12 N2 C11 N1 173.82(15) . .
C10 N1 C11 N2 0.3(2) . .
Cd1 N1 C11 N2 -176.38(7) . .
C11 N2 C12 C13 -88.7(3) . .
N3 N2 C12 C13 84.1(2) . .
N2 C12 C13 C13 66.4(3) . 2_656
